data_1531064
loop_
_publ_author_name
'Akashi, H.'
'Nishiura, M.'
'Mori, M.'
'Shibahara, T.'

_publ_section_title
;
 Effect of outer sphere anions on the structure and color of
 nitrosylpentaamminechromium complex
;
_journal_name_full 'Inorganica Chimica Acta'
_journal_page_first 290
_journal_page_last 295
_journal_volume 331
_journal_year 2002
_chemical_formula_sum 'Cl2 Cr N4 O9.0016'
_chemical_name_systematic '(Cr (N O) (N H3)5) (Cl O4)2'
_space_group_IT_number 62
_symmetry_space_group_name_Hall '-P 2ac 2n'
_symmetry_space_group_name_H-M 'P n m a'
_cell_angle_alpha 90
_cell_angle_beta 90
_cell_angle_gamma 90
_cell_formula_units_Z 4
_cell_length_a 15.76
_cell_length_b 11.48
_cell_length_c 7.92
_cell_volume 1432.924
_citation_journal_id_ASTM ICHAA3
_cod_data_source_file Akashi_ICHAA3_2002_290.cif
_cod_data_source_block Cl2Cr1N4O9.0016
_cod_original_formula_sum 'Cl2 Cr1 N4 O9.0016'
_cod_database_code 1531064

loop_
_symmetry_equiv_pos_as_xyz
x,y,z
-x+1/2,-y,z+1/2
x+1/2,-y+1/2,-z+1/2
-x,y+1/2,-z
-x,-y,-z
x-1/2,y,-z-1/2
-x-1/2,y-1/2,z-1/2
x,-y-1/2,z

loop_
_atom_site_label
_atom_site_type_symbol
_atom_site_fract_x
_atom_site_fract_y
_atom_site_fract_z
_atom_site_occupancy
_atom_site_U_iso_or_equiv
Cr1 Cr+3 0.89368 0.25 0.6789 1 0.0
O20 O-2 0.808 0.531 0.334 0.1667 0.0
O14 O-2 0.821 0.595 0.121 0.1667 0.0
O5 O-2 0.945 0.467 0.172 0.1667 0.0
N4 N-3 0.8018 0.25 0.4878 1 0.0
O6 O-2 0.906 0.566 0.314 0.1667 0.0
O15 O-2 0.799 0.511 0.039 0.1667 0.0
O17 O-2 0.78 0.441 0.219 0.1667 0.0
O11 O-2 0.852 0.625 0.132 0.1667 0.0
O22 O-2 0.8 0.486 0.343 0.1667 0.0
O4 O-2 0.942 0.527 0.283 0.1667 0.0
N2 N-3 0.7901 0.25 0.688 1 0.0
O21 O-2 0.86 0.393 0.112 0.1667 0.0
O13 O-2 0.842 0.561 0.039 0.1667 0.0
O24 O-2 0.866 0.535 0.35 0.1667 0.0
O8 O-2 0.926 0.527 0.044 0.1667 0.0
O10 O-2 0.862 0.624 0.208 0.1667 0.0
O3 O-2 0.918 0.503 0.345 0.1667 0.0
O25 O-2 0.911 0.392 0.184 0.1667 0.0
O7 O-2 0.95 0.489 0.074 0.1667 0.0
O12 O-2 0.867 0.598 0.07 0.1667 0.0
O23 O-2 0.865 0.364 0.181 0.1667 0.0
N1 N+1 0.9745 0.25 0.5412 1 0.0
O9 O-2 0.9 0.44 0.047 0.1667 0.0
O19 O-2 0.817 0.4 0.162 0.1667 0.0
O2 O-2 0.932 0.462 0.303 0.1667 0.0
O1 O-2 0.0315 0.25 0.4444 1 0.0
O18 O-2 0.779 0.495 0.295 0.1667 0.0
N3 N-3 0.9724 0.25 0.8894 1 0.0
O16 O-2 0.804 0.446 0.092 0.1667 0.0
Cl1 Cl+7 0.86361 0.5012 0.1877 1 0.0
